data_1001842
loop_
_publ_author_name
'Gasperin, M'
'le Bihan, M T'

_publ_section_title
;
Mecanisme d'hydratation des niobates alcalins lamellaires de formule A4
Nb4 O17 (A=K,Rb,Cs)
;
_journal_coden_ASTM JSSCBI
_journal_name_full 'Journal of Solid State Chemistry'
_journal_page_first 346
_journal_page_last 353
_journal_paper_doi 10.1016/0022-4596(82)90251-1
_journal_volume 43
_journal_year 1982
_chemical_formula_structural 'K4 Nb6 O17'
_chemical_formula_sum 'K4 Nb6 O17'
_chemical_name_systematic 'Tetrapotassium hexaniobium oxide'
_space_group_IT_number 33
_symmetry_cell_setting orthorhombic
_symmetry_Int_Tables_number 33
_symmetry_space_group_name_Hall 'P -2bc 2a'
_symmetry_space_group_name_H-M 'P 21 n b'
_cell_angle_alpha 90
_cell_angle_beta 90
_cell_angle_gamma 90
_cell_formula_units_Z 4
_cell_length_a 7.83
_cell_length_b 33.20999
_cell_length_c 6.46
_cell_volume 1679.8
_refine_ls_R_factor_all 0.147
_cod_database_code 1001842

loop_
_symmetry_equiv_pos_as_xyz
x,y,z
1/2+x,-y,-z
1/2+x,1/2-y,1/2+z
x,1/2+y,1/2-z

loop_
_atom_site_label
_atom_site_type_symbol
_atom_site_symmetry_multiplicity
_atom_site_Wyckoff_symbol
_atom_site_fract_x
_atom_site_fract_y
_atom_site_fract_z
_atom_site_occupancy
_atom_site_attached_hydrogens
_atom_site_calc_flag
Nb1 Nb5+ 4 a 0. 0.1741(3) 0.2017(11) 1. 0 d
Nb2 Nb5+ 4 a 0.0078(7) 0.8259(2) 0.7941(9) 1. 0 d
Nb3 Nb5+ 4 a -0.0011(11) 0.1252(2) 0.7558(10) 1. 0 d
Nb4 Nb5+ 4 a 0.0147(10) 0.8728(2) 0.2325(11) 1. 0 d
Nb5 Nb5+ 4 a 0.2617(11) 0.0954(1) 0.1369(6) 1. 0 d
Nb6 Nb5+ 4 a 0.2614(11) 0.0499(1) 0.6802(6) 1. 0 d
K1 K1+ 4 a 0.2484(18) 0.2209(2) 0.6511(13) 1. 0 d
K2 K1+ 4 a 0.7509(28) 0.2177(3) 0.6453(16) 1. 0 d
K3 K1+ 4 a 0.7499(26) 0.0819(3) 0.3339(16) 1. 0 d
K4 K1+ 4 a 0.7542(34) 0.0214(3) 0.7948(17) 1. 0 d
O1 O2- 4 a 0.0431(89) 0.2219(20) 0.2783(117) 1. 0 d
O2 O2- 4 a 0.4862(73) 0.2279(15) 0.2786(88) 1. 0 d
O3 O2- 4 a 0.0131(34) 0.1445(7) 0.4976(50) 1. 0 d
O4 O2- 4 a 0.5189(40) 0.1536(9) 0.5162(59) 1. 0 d
O5 O2- 4 a 0.0228(32) 0.0680(9) 0.6711(49) 1. 0 d
O6 O2- 4 a 0.5142(73) 0.0683(17) 0.7100(89) 1. 0 d
O7 O2- 4 a 0.0053(41) 0.1783(8) 0.9048(56) 1. 0 d
O8 O2- 4 a 0.5091(82) 0.1902(15) 0.9157(105) 1. 0 d
O9 O2- 4 a 0.0189(35) 0.1099(8) 0.0918(53) 1. 0 d
O10 O2- 4 a 0.4885(73) 0.1026(15) 0.0729(87) 1. 0 d
O11 O2- 4 a 0.2599(58) 0.1209(7) 0.8112(41) 1. 0 d
O12 O2- 4 a 0.7567(75) 0.1169(10) 0.7814(63) 1. 0 d
O13 O2- 4 a 0.2354(68) 0.0426(11) 0.9830(65) 1. 0 d
O14 O2- 4 a 0.7500(103) 0.1676(9) 0.2327(56) 1. 0 d
O15 O2- 4 a 0.239(6) 0.1561(8) 0.2230(46) 1. 0 d
O16 O2- 4 a 0.2758(62) 0.996(1) 0.6252(64) 1. 0 d
O17 O2- 4 a 0.278(3) 0.0737(7) 0.3874(40) 1. 0 d

loop_
_atom_type_symbol
_atom_type_oxidation_number
Nb5+ 5.000
K1+ 1.000
O2- -2.000
